data_1560466
loop_
_publ_author_name
'Iyer, Abishek K.'
'Yin, Wenlong'
'Lee, Emma J.'
'Lin, Xinsong'
'Mar, Arthur'

_publ_section_title
;
 Quaternary rare-earth sulfides RE 3 M 0.5 GeS 7 (RE=La--Nd, Sm; M=Co, Ni)
 and Y 3 Pd 0.5 SiS 7
;
_journal_name_full 'Journal of Solid State Chemistry'
_journal_page_first 14
_journal_page_last 23
_journal_paper_doi 10.1016/j.jssc.2017.03.009
_journal_volume 250
_journal_year 2017
_chemical_absolute_configuration ad
_chemical_formula_structural 'Sm3 Co0.5 Ge S7'
_chemical_formula_sum 'Co0.5 Ge S7 Sm3'
_chemical_formula_weight 777.53
_chemical_name_common 'samarium cobalt germanium sulfide (3/0.5/1/7)'
_chemical_name_systematic 'samarium cobalt germanium sulfide (3/0.5/1/7)'
_space_group_crystal_system hexagonal
_space_group_IT_number 173
_space_group_name_Hall 'P 6c'
_space_group_name_H-M_alt 'P 63'
_atom_sites_solution_hydrogens .
_cell_angle_alpha 90
_cell_angle_beta 90
_cell_angle_gamma 120
_cell_formula_units_Z 2
_cell_length_a 9.9742(14)
_cell_length_b 9.9742(14)
_cell_length_c 5.7393(8)
_cell_measurement_reflns_used 3555
_cell_measurement_temperature 296(2)
_cell_measurement_theta_max 32.55
_cell_measurement_theta_min 4.26
_cell_volume 494.48(12)
_computing_cell_refinement 'Bruker SAINT 8.34A (Bruker, 2013)'
_computing_data_collection 'Bruker APEX 2 (Bruker, 2008)'
_computing_data_reduction 'Bruker SAINT 8.34A'
_computing_molecular_graphics 'ATOMS 5.1 (Dowty, 1999)'
_computing_publication_material 'SHELXL-2014/7 (Sheldrick, 2014)'
_computing_structure_refinement 'SHELXL-2014/7 (Sheldrick, 2014)'
_computing_structure_solution 'SHELXS-97 (Sheldrick, 2008)'
_diffrn_ambient_temperature 296(2)
_diffrn_measured_fraction_theta_full 1.000
_diffrn_measured_fraction_theta_max 0.999
_diffrn_measurement_device_type 'Bruker PLATFORM/SMART APEX II CCD'
_diffrn_measurement_method '\w and \f scans'
_diffrn_radiation_type MoK\a
_diffrn_radiation_wavelength 0.71073
_diffrn_reflns_av_R_equivalents 0.0416
_diffrn_reflns_av_unetI/netI 0.0277
_diffrn_reflns_Laue_measured_fraction_full 1.000
_diffrn_reflns_Laue_measured_fraction_max 0.999
_diffrn_reflns_limit_h_max 15
_diffrn_reflns_limit_h_min -15
_diffrn_reflns_limit_k_max 15
_diffrn_reflns_limit_k_min -15
_diffrn_reflns_limit_l_max 8
_diffrn_reflns_limit_l_min -8
_diffrn_reflns_number 6985
_diffrn_reflns_point_group_measured_fraction_full 1.000
_diffrn_reflns_point_group_measured_fraction_max 0.999
_diffrn_reflns_theta_full 25.242
_diffrn_reflns_theta_max 33.119
_diffrn_reflns_theta_min 2.358
_diffrn_source 'fine-focus sealed tube'
_exptl_absorpt_coefficient_mu 22.775
_exptl_absorpt_correction_T_max 0.553
_exptl_absorpt_correction_T_min 0.416
_exptl_absorpt_correction_type numerical
_exptl_absorpt_process_details 'SHELXL-2014/7 (Sheldrick, 2014)'
_exptl_crystal_colour grey
_exptl_crystal_density_diffrn 5.222
_exptl_crystal_description irregular
_exptl_crystal_F_000 687
_exptl_crystal_size_max 0.054
_exptl_crystal_size_mid 0.052
_exptl_crystal_size_min 0.036
_refine_diff_density_max 1.352
_refine_diff_density_min -1.020
_refine_diff_density_rms 0.221
_refine_ls_abs_structure_details
;
 Refined as an inversion twin.
;
_refine_ls_abs_structure_Flack 0.01(2)
_refine_ls_extinction_coef 0.00168(18)
_refine_ls_extinction_expression Fc^*^=kFc[1+0.001xFc^2^\l^3^/sin(2\q)]^-1/4^
_refine_ls_extinction_method 'SHELXL-2014/7 (Sheldrick 2014)'
_refine_ls_goodness_of_fit_ref 1.074
_refine_ls_hydrogen_treatment undef
_refine_ls_matrix_type full
_refine_ls_number_parameters 39
_refine_ls_number_reflns 1260
_refine_ls_number_restraints 1
_refine_ls_restrained_S_all 1.073
_refine_ls_R_factor_all 0.0234
_refine_ls_R_factor_gt 0.0196
_refine_ls_shift/su_max 0.000
_refine_ls_shift/su_mean 0.000
_refine_ls_structure_factor_coef Fsqd
_refine_ls_weighting_details 'w=1/[\s^2^(Fo^2^)+(0.0110P)^2^+0.1915P] where P=(Fo^2^+2Fc^2^)/3'
_refine_ls_weighting_scheme calc
_refine_ls_wR_factor_gt 0.0327
_refine_ls_wR_factor_ref 0.0335
_reflns_Friedel_coverage 0.844
_reflns_Friedel_fraction_full 1.000
_reflns_Friedel_fraction_max 1.000
_reflns_number_gt 1169
_reflns_number_total 1260
_reflns_threshold_expression 'I > 2\s(I)'
_cod_data_source_file mmc16.cif
_cod_data_source_block 5
_cod_original_cell_volume 494.48(15)
_cod_original_formula_sum 'Co0.50 Ge S7 Sm3'
_cod_database_code 1560466
_shelx_space_group_comment
;
The symmetry employed for this shelxl refinement is uniquely defined
by the following loop, which should always be used as a source of
symmetry information in preference to the above space-group names.
They are only intended as comments.
;
_shelx_estimated_absorpt_t_min 0.373
_shelx_estimated_absorpt_t_max 0.494

loop_
_space_group_symop_operation_xyz
'x, y, z'
'-y, x-y, z'
'-x+y, -x, z'
'-x, -y, z+1/2'
'y, -x+y, z+1/2'
'x-y, x, z+1/2'

loop_
_atom_site_label
_atom_site_type_symbol
_atom_site_fract_x
_atom_site_fract_y
_atom_site_fract_z
_atom_site_U_iso_or_equiv
_atom_site_adp_type
_atom_site_occupancy
_atom_site_site_symmetry_order
_atom_site_calc_flag
_atom_site_refinement_flags_posn
_atom_site_refinement_flags_adp
_atom_site_refinement_flags_occupancy
_atom_site_disorder_assembly
_atom_site_disorder_group
Sm Sm 0.12974(3) 0.35628(3) 0.02297(10) 0.00861(7) Uani 1 1 d . . . . .
Co Co 0.0000 0.0000 0.2524(8) 0.0119(5) Uani 0.5 3 d S T P . .
Ge Ge 0.3333 0.6667 0.60441(17) 0.0078(2) Uani 1 3 d S T P . .
S1 S 0.24657(16) 0.15604(16) 0.0000(3) 0.0117(3) Uani 1 1 d . . . . .
S2 S 0.51932(17) 0.10037(18) 0.2592(2) 0.0089(3) Uani 1 1 d . . . . .
S3 S 0.3333 0.6667 0.2270(4) 0.0095(5) Uani 1 3 d S T P . .

loop_
_atom_site_aniso_label
_atom_site_aniso_U_11
_atom_site_aniso_U_22
_atom_site_aniso_U_33
_atom_site_aniso_U_23
_atom_site_aniso_U_13
_atom_site_aniso_U_12
Sm 0.00835(12) 0.00675(12) 0.01048(11) 0.00093(17) 0.00094(18) 0.00360(10)
Co 0.0080(7) 0.0080(7) 0.0199(15) 0.000 0.000 0.0040(3)
Ge 0.0082(3) 0.0082(3) 0.0070(4) 0.000 0.000 0.00409(16)
S1 0.0104(6) 0.0086(6) 0.0171(7) 0.0030(7) 0.0012(7) 0.0055(5)
S2 0.0081(6) 0.0078(6) 0.0097(6) 0.0003(5) -0.0009(6) 0.0031(6)
S3 0.0096(7) 0.0096(7) 0.0095(11) 0.000 0.000 0.0048(4)

loop_
_atom_type_symbol
_atom_type_description
_atom_type_scat_dispersion_real
_atom_type_scat_dispersion_imag
_atom_type_scat_source
S S 0.1246 0.1234 'International Tables Vol C Tables 4.2.6.8 and 6.1.1.4'
Co Co 0.3494 0.9721 'International Tables Vol C Tables 4.2.6.8 and 6.1.1.4'
Ge Ge 0.1547 1.8001 'International Tables Vol C Tables 4.2.6.8 and 6.1.1.4'
Sm Sm -0.1638 3.4418 'International Tables Vol C Tables 4.2.6.8 and 6.1.1.4'

loop_
_geom_angle_atom_site_label_1
_geom_angle_atom_site_label_2
_geom_angle_atom_site_label_3
_geom_angle
_geom_angle_site_symmetry_1
_geom_angle_site_symmetry_3
S1 Sm S1 84.85(6) 2 .
S1 Sm S2 105.56(5) 2 5_564
S1 Sm S2 142.16(5) . 5_564
S1 Sm S1 78.64(5) 2 6
S1 Sm S1 78.42(4) . 6
S2 Sm S1 138.88(4) 5_564 6
S1 Sm S2 140.07(5) 2 6_554
S1 Sm S2 73.93(4) . 6_554
S2 Sm S2 75.38(6) 5_564 6_554
S1 Sm S2 127.39(4) 6 6_554
S1 Sm S3 149.44(5) 2 .
S1 Sm S3 117.11(3) . .
S2 Sm S3 70.93(4) 5_564 .
S1 Sm S3 85.07(5) 6 .
S2 Sm S3 69.75(4) 6_554 .
S1 Sm S2 71.94(4) 2 2
S1 Sm S2 144.62(5) . 2
S2 Sm S2 71.55(3) 5_564 2
S1 Sm S2 71.22(4) 6 2
S2 Sm S2 139.91(4) 6_554 2
S3 Sm S2 78.41(3) . 2
S1 Sm S1 74.44(4) 2 6_554
S1 Sm S1 74.25(4) . 6_554
S2 Sm S1 73.88(4) 5_564 6_554
S1 Sm S1 142.93(5) 6 6_554
S2 Sm S1 67.48(4) 6_554 6_554
S3 Sm S1 129.78(5) . 6_554
S2 Sm S1 121.99(4) 2 6_554
S1 Sm Co 48.73(5) 2 .
S1 Sm Co 48.67(5) . .
S2 Sm Co 154.29(5) 5_564 .
S1 Sm Co 47.76(8) 6 .
S2 Sm Co 122.56(4) 6_554 .
S3 Sm Co 130.23(8) . .
S2 Sm Co 96.47(5) 2 .
S1 Sm Co 95.17(8) 6_554 .
S1 Sm Co 47.14(4) 2 4_554
S1 Sm Co 47.09(4) . 4_554
S2 Sm Co 115.84(7) 5_564 4_554
S1 Sm Co 97.17(8) 6 4_554
S2 Sm Co 95.54(5) 6_554 4_554
S3 Sm Co 162.370(17) . 4_554
S2 Sm Co 118.92(4) 2 4_554
S1 Sm Co 45.76(8) 6_554 4_554
Co Sm Co 49.410(10) . 4_554
S1 Co S1 92.60(13) 6 5
S1 Co S1 92.60(13) 6 4
S1 Co S1 92.60(13) 5 4
S1 Co S1 87.75(3) 6 .
S1 Co S1 87.75(3) 5 .
S1 Co S1 179.49(19) 4 .
S1 Co S1 179.49(19) 6 3
S1 Co S1 87.75(3) 5 3
S1 Co S1 87.75(3) 4 3
S1 Co S1 91.89(13) . 3
S1 Co S1 87.75(3) 6 2
S1 Co S1 179.49(19) 5 2
S1 Co S1 87.75(3) 4 2
S1 Co S1 91.89(13) . 2
S1 Co S1 91.89(13) 3 2
S1 Co Co 56.60(10) 6 4
S1 Co Co 56.60(10) 5 4
S1 Co Co 56.60(10) 4 4
S1 Co Co 123.91(9) . 4
S1 Co Co 123.91(9) 3 4
S1 Co Co 123.91(9) 2 4
S1 Co Co 123.40(10) 6 4_554
S1 Co Co 123.40(10) 5 4_554
S1 Co Co 123.40(10) 4 4_554
S1 Co Co 56.09(9) . 4_554
S1 Co Co 56.09(9) 3 4_554
S1 Co Co 56.09(9) 2 4_554
Co Co Co 180.0 4 4_554
S1 Co Sm 126.95(4) 6 2
S1 Co Sm 126.62(4) 5 2
S1 Co Sm 56.32(4) 4 2
S1 Co Sm 123.17(17) . 2
S1 Co Sm 53.01(5) 3 2
S1 Co Sm 53.33(5) 2 2
Co Co Sm 112.91(8) 4 2
Co Co Sm 67.09(8) 4_554 2
S1 Co Sm 126.62(4) 6 3
S1 Co Sm 56.32(4) 5 3
S1 Co Sm 126.95(4) 4 3
S1 Co Sm 53.01(5) . 3
S1 Co Sm 53.33(5) 3 3
S1 Co Sm 123.17(17) 2 3
Co Co Sm 112.91(8) 4 3
Co Co Sm 67.09(8) 4_554 3
Sm Co Sm 105.82(8) 2 3
S1 Co Sm 56.32(4) 6 .
S1 Co Sm 126.95(4) 5 .
S1 Co Sm 126.62(4) 4 .
S1 Co Sm 53.33(5) . .
S1 Co Sm 123.17(17) 3 .
S1 Co Sm 53.01(5) 2 .
Co Co Sm 112.91(8) 4 .
Co Co Sm 67.09(8) 4_554 .
Sm Co Sm 105.82(8) 2 .
Sm Co Sm 105.82(8) 3 .
S1 Co Sm 51.58(5) 6 5
S1 Co Sm 51.91(5) 5 5
S1 Co Sm 120.10(16) 4 5
S1 Co Sm 60.41(4) . 5
S1 Co Sm 128.50(3) 3 5
S1 Co Sm 128.18(3) 2 5
Co Co Sm 63.50(7) 4 5
Co Co Sm 116.50(7) 4_554 5
Sm Co Sm 176.42(15) 2 5
Sm Co Sm 76.204(8) 3 5
Sm Co Sm 76.204(7) . 5
S3 Ge S2 113.57(4) . 4_665
S3 Ge S2 113.57(4) . 5_565
S2 Ge S2 105.07(5) 4_665 5_565
S3 Ge S2 113.57(4) . 6
S2 Ge S2 105.07(5) 4_665 6
S2 Ge S2 105.07(5) 5_565 6
Co S1 Co 67.32(4) 4_554 .
Co S1 Sm 81.28(4) 4_554 3
Co S1 Sm 78.26(4) . 3
Co S1 Sm 81.00(4) 4_554 .
Co S1 Sm 77.99(4) . .
Sm S1 Sm 154.45(6) 3 .
Co S1 Sm 75.93(10) 4_554 5_554
Co S1 Sm 143.24(11) . 5_554
Sm S1 Sm 96.85(5) 3 5_554
Sm S1 Sm 96.53(5) . 5_554
Co S1 Sm 141.14(11) 4_554 5
Co S1 Sm 73.83(10) . 5
Sm S1 Sm 91.30(5) 3 5
Sm S1 Sm 91.03(5) . 5
Sm S1 Sm 142.93(5) 5_554 5
Ge S2 Sm 90.90(5) 4_664 6_655
Ge S2 Sm 88.64(5) 4_664 5
Sm S2 Sm 109.83(5) 6_655 5
Ge S2 Sm 120.22(6) 4_664 3
Sm S2 Sm 143.16(6) 6_655 3
Sm S2 Sm 91.45(4) 5 3
Ge S3 Sm 113.26(5) . .
Ge S3 Sm 113.26(5) . 3_565
Sm S3 Sm 105.44(5) . 3_565
Ge S3 Sm 113.26(5) . 2_665
Sm S3 Sm 105.44(5) . 2_665
Sm S3 Sm 105.44(5) 3_565 2_665

loop_
_geom_bond_atom_site_label_1
_geom_bond_atom_site_label_2
_geom_bond_distance
_geom_bond_site_symmetry_2
Sm S1 2.7590(14) 2
Sm S1 2.7734(14) .
Sm S2 2.8392(15) 5_564
Sm S1 2.901(2) 6
Sm S2 2.9269(16) 6_554
Sm S3 2.9651(11) .
Sm S2 2.9885(15) 2
Sm S1 3.151(2) 6_554
Sm Co 3.3820(19) .
Sm Co 3.481(2) 4_554
Co S1 2.581(3) 6
Co S1 2.581(3) 5
Co S1 2.581(3) 4
Co S1 2.596(3) .
Co S1 2.597(3) 3
Co S1 2.596(3) 2
Co Co 2.8696(4) 4
Co Co 2.8697(4) 4_554
Co Sm 3.3820(19) 2
Co Sm 3.3820(19) 3
Co Sm 3.481(2) 5
Ge S3 2.166(3) .
Ge S2 2.2211(16) 4_665
Ge S2 2.2211(16) 5_565
Ge S2 2.2211(16) 6
S1 Co 2.581(3) 4_554
S1 Sm 2.7590(14) 3
S1 Sm 2.901(2) 5_554
S1 Sm 3.151(2) 5
S2 Ge 2.2211(16) 4_664
S2 Sm 2.8392(15) 6_655
S2 Sm 2.9269(16) 5
S2 Sm 2.9885(15) 3
S3 Sm 2.9651(11) 3_565
S3 Sm 2.9651(11) 2_665
